data_2233659
loop_
_publ_author_name
'Kars, Mohammed'
'Roisnel, Thierry'
'Dorcet, Vincent'
'Rebbah, Allaoua'
'Carlos, Otero-Di\'az L.'

_publ_section_title
;
 Redetermination of Hg~2~I~2~
;
_journal_coden_ASTM ACSEBH
_journal_coeditor_code WM2566
_journal_issue 2
_journal_name_full
;
 Acta Crystallographica, Section E: Structure Reports Online
;
_journal_page_first i11
_journal_page_last i11
_journal_paper_doi 10.1107/S1600536811056339
_journal_volume 68
_journal_year 2012
_chemical_formula_iupac 'Hg2 I2'
_chemical_formula_moiety 'Hg2 I2'
_chemical_formula_sum 'Hg2 I2'
_chemical_formula_weight 654.98
_chemical_name_common 'mercurous iodide'
_chemical_name_systematic 'mercury(I) iodide'
_space_group_IT_number 139
_symmetry_cell_setting tetragonal
_symmetry_space_group_name_Hall '-I 4 2'
_symmetry_space_group_name_H-M 'I 4/m m m'
_cell_angle_alpha 90
_cell_angle_beta 90
_cell_angle_gamma 90
_cell_formula_units_Z 2
_cell_length_a 4.8974(9)
_cell_length_b 4.8974(9)
_cell_length_c 11.649(2)
_cell_measurement_reflns_used 274
_cell_measurement_temperature 150(2)
_cell_measurement_theta_max 32.92
_cell_measurement_theta_min 4.51
_cell_volume 279.40(9)
_computing_cell_refinement 'SAINT (Bruker, 2006)'
_computing_data_collection 'APEX2 (Bruker, 2006)'
_computing_data_reduction 'SAINT (Bruker, 2006) and CELL_NOW (Bruker, 2006)'
_computing_molecular_graphics 'DIAMOND (Brandenburg & Putz, 2005)'
_computing_publication_material 'JANA2006 (Pet\<r\'i\<cek <i>et al.</i>,  2006)'
_computing_structure_refinement 'JANA2006 (Pet\<r\'i\<cek <i>et al.</i>,  2006)'
_computing_structure_solution 'SIR97 (Altomare <i>et al.</i>, 1999)'
_diffrn_ambient_temperature 150(2)
_diffrn_measured_fraction_theta_full 0.98
_diffrn_measured_fraction_theta_max 0.96
_diffrn_measurement_device_type 'Bruker APEXII CCD'
_diffrn_measurement_method '\w and \fm scans'
_diffrn_radiation_monochromator graphite
_diffrn_radiation_source 'X-ray tube'
_diffrn_radiation_type 'Mo K\a'
_diffrn_radiation_wavelength 0.71073
_diffrn_reflns_av_R_equivalents 0.0557
_diffrn_reflns_av_sigmaI/netI 0.0457
_diffrn_reflns_limit_h_max 6
_diffrn_reflns_limit_h_min -5
_diffrn_reflns_limit_k_max 8
_diffrn_reflns_limit_k_min 0
_diffrn_reflns_limit_l_max 20
_diffrn_reflns_limit_l_min 0
_diffrn_reflns_number 448
_diffrn_reflns_theta_full 39.03
_diffrn_reflns_theta_max 39.63
_diffrn_reflns_theta_min 3.5
_diffrn_standards_number 0
_exptl_absorpt_coefficient_mu 65.756
_exptl_absorpt_correction_T_max 0.072
_exptl_absorpt_correction_T_min 0.024
_exptl_absorpt_correction_type multi-scan
_exptl_absorpt_process_details '(<i>TWINABS</i>; Bruker, 2006)'
_exptl_crystal_colour black
_exptl_crystal_density_diffrn 7.7831
_exptl_crystal_density_method 'not measured'
_exptl_crystal_description prism
_exptl_crystal_F_000 532
_exptl_crystal_size_max 0.10
_exptl_crystal_size_mid 0.06
_exptl_crystal_size_min 0.04
_refine_diff_density_max 4.99
_refine_diff_density_min -4.73
_refine_ls_extinction_coef 27(7)
_refine_ls_extinction_method 'B-C type 1 Gaussian isotropic (Becker & Coppens, 1974)'
_refine_ls_goodness_of_fit_ref 1.47
_refine_ls_number_constraints 0
_refine_ls_number_parameters 9
_refine_ls_number_reflns 253
_refine_ls_number_restraints 0
_refine_ls_R_factor_all 0.0791
_refine_ls_R_factor_gt 0.0392
_refine_ls_shift/su_max 0.0003
_refine_ls_shift/su_mean 0.0000
_refine_ls_structure_factor_coef F
_refine_ls_weighting_details w=1/(\s^2^(F)+0.0001F^2^)
_refine_ls_weighting_scheme sigma
_refine_ls_wR_factor_gt 0.0405
_refine_ls_wR_factor_ref 0.0437
_reflns_number_gt 164
_reflns_number_total 253
_reflns_threshold_expression I>3\s(I)
_cod_data_source_file wm2566.cif
_cod_data_source_block I
_cod_depositor_comments
;
 Updated bibliographic information.

 Antanas Vaitkus,
 2021-04-22
;
_cod_database_code 2233659
_cod_database_fobs_code 2233659

loop_
_symmetry_equiv_pos_site_id
_symmetry_equiv_pos_as_xyz
1 x,y,z
2 -x,-y,z
3 -y,x,z
4 y,-x,z
5 -x,y,-z
6 x,-y,-z
7 y,x,-z
8 -y,-x,-z
9 -x,-y,-z
10 x,y,-z
11 y,-x,-z
12 -y,x,-z
13 x,-y,z
14 -x,y,z
15 -y,-x,z
16 y,x,z
17 x+1/2,y+1/2,z+1/2
18 -x+1/2,-y+1/2,z+1/2
19 -y+1/2,x+1/2,z+1/2
20 y+1/2,-x+1/2,z+1/2
21 -x+1/2,y+1/2,-z+1/2
22 x+1/2,-y+1/2,-z+1/2
23 y+1/2,x+1/2,-z+1/2
24 -y+1/2,-x+1/2,-z+1/2
25 -x+1/2,-y+1/2,-z+1/2
26 x+1/2,y+1/2,-z+1/2
27 y+1/2,-x+1/2,-z+1/2
28 -y+1/2,x+1/2,-z+1/2
29 x+1/2,-y+1/2,z+1/2
30 -x+1/2,y+1/2,z+1/2
31 -y+1/2,-x+1/2,z+1/2
32 y+1/2,x+1/2,z+1/2

loop_
_atom_site_type_symbol
_atom_site_label
_atom_site_fract_x
_atom_site_fract_y
_atom_site_fract_z
_atom_site_U_iso_or_equiv
_atom_site_adp_type
_atom_site_calc_flag
_atom_site_occupancy
_atom_site_symmetry_multiplicity
Hg Hg1 0 0 0.11118(6) 0.0263(2) Uani d 1 4
I I1 0 0 0.34524(10) 0.0207(3) Uani d 1 4

loop_
_atom_site_aniso_label
_atom_site_aniso_U_11
_atom_site_aniso_U_22
_atom_site_aniso_U_33
_atom_site_aniso_U_12
_atom_site_aniso_U_13
_atom_site_aniso_U_23
_atom_site_aniso_type_symbol
Hg1 0.0356(4) 0.0356(4) 0.0078(3) 0 0 0 Hg
I1 0.0271(6) 0.0271(6) 0.0079(5) 0 0 0 I

loop_
_atom_type_symbol
_atom_type_scat_dispersion_real
_atom_type_scat_dispersion_imag
_atom_type_scat_source
Hg -2.3894 9.2266 'International Tables Vol C tables 4.2.6.8 and 6.1.1.1'
I -0.4742 1.8119 'International Tables Vol C tables 4.2.6.8 and 6.1.1.1'

loop_
_geom_angle_atom_site_label_1
_geom_angle_atom_site_label_2
_geom_angle_atom_site_label_3
_geom_angle_site_symmetry_1
_geom_angle_site_symmetry_3
_geom_angle
Hg1 Hg1 I1 5_555 . 180.0(5)
Hg1 Hg1 I1 5_555 21_445 98.34(2)
Hg1 Hg1 I1 5_555 21_455 98.34(2)
Hg1 Hg1 I1 5_555 21_545 98.34(2)
Hg1 Hg1 I1 5_555 21_555 98.34(2)
I1 Hg1 I1 . 21_445 81.66(2)
I1 Hg1 I1 . 21_455 81.66(2)
I1 Hg1 I1 . 21_545 81.66(2)
I1 Hg1 I1 . 21_555 81.66(2)
I1 Hg1 I1 21_445 21_455 88.795(15)
I1 Hg1 I1 21_445 21_545 88.795(15)
I1 Hg1 I1 21_445 21_555 163.32(4)
I1 Hg1 I1 21_455 21_545 163.32(4)
I1 Hg1 I1 21_455 21_555 88.795(15)
I1 Hg1 I1 21_545 21_555 88.795(15)
Hg1 I1 Hg1 . 21_445 98.34(2)
Hg1 I1 Hg1 . 21_455 98.34(2)
Hg1 I1 Hg1 . 21_545 98.34(2)
Hg1 I1 Hg1 . 21_555 98.34(2)
Hg1 I1 I1 . 5_556 180.0(5)
Hg1 I1 Hg1 21_445 21_455 88.795(16)
Hg1 I1 Hg1 21_445 21_545 88.795(16)
Hg1 I1 Hg1 21_445 21_555 163.32(4)
Hg1 I1 I1 21_445 5_556 81.66(2)
Hg1 I1 Hg1 21_455 21_545 163.32(4)
Hg1 I1 Hg1 21_455 21_555 88.795(16)
Hg1 I1 I1 21_455 5_556 81.66(2)
Hg1 I1 Hg1 21_545 21_555 88.795(16)

loop_
_geom_bond_atom_site_label_1
_geom_bond_atom_site_label_2
_geom_bond_site_symmetry_2
_geom_bond_distance
_geom_bond_publ_flag
Hg1 Hg1 5_555 2.5903(13) ?
Hg1 I1 . 2.7266(17) y
Hg1 I1 21_445 3.5000(9) y
Hg1 I1 21_455 3.5000(9) ?
Hg1 I1 21_545 3.5000(9) ?
Hg1 I1 21_555 3.5000(9) ?
